data_4116844
loop_
_publ_author_name
'Peter B. Hitchcock'
'Francesca M. Kerton'
'Gerard A. Lawless'

_publ_section_title
;
 The Elusive Titanocene
;
_journal_name_full 'Journal of the American Chemical Society'
_journal_page_first 10264
_journal_page_last 10265
_journal_paper_doi 10.1021/ja981934e
_journal_volume 120
_journal_year 1998
_chemical_formula_sum 'C30 H54 Si2 Ti'
_chemical_formula_weight 518.81
_chemical_name_systematic
; 
 ? 
;
_space_group_IT_number 14
_symmetry_cell_setting monoclinic
_symmetry_space_group_name_Hall '-P 2yn'
_symmetry_space_group_name_H-M 'P 1 21/n 1'
_atom_sites_solution_hydrogens geom
_atom_sites_solution_primary direct
_atom_sites_solution_secondary difmap
_audit_creation_method SHELXL
_cell_angle_alpha 90.00
_cell_angle_beta 93.566(8)
_cell_angle_gamma 90.00
_cell_formula_units_Z 2
_cell_length_a 13.250(2)
_cell_length_b 8.5032(7)
_cell_length_c 13.8067(10)
_cell_measurement_reflns_used 25
_cell_measurement_temperature 173(2)
_cell_measurement_theta_max 10
_cell_measurement_theta_min 7
_cell_volume 1552.6(3)
_computing_cell_refinement 'Enraf-Nonius CAD4'
_computing_data_collection 'Enraf-Nonius CAD4'
_computing_molecular_graphics 'CAMERON (Watkin and Pearce,1993)'
_computing_publication_material SHELXL-93
_computing_structure_refinement 'SHELXL-93 (Sheldrick, 1993)'
_computing_structure_solution 'SHELXS-86 (Sheldrick, 1990)'
_diffrn_ambient_temperature 173(2)
_diffrn_measurement_device ' Enraf-Nonius CAD4'
_diffrn_measurement_method \w--2\q
_diffrn_radiation_monochromator graphite
_diffrn_radiation_source 'fine-focus sealed tube'
_diffrn_radiation_type MoK\a
_diffrn_radiation_wavelength 0.71073
_diffrn_reflns_av_R_equivalents 0.0155
_diffrn_reflns_av_sigmaI/netI 0.0543
_diffrn_reflns_limit_h_max 15
_diffrn_reflns_limit_h_min 0
_diffrn_reflns_limit_k_max 10
_diffrn_reflns_limit_k_min 0
_diffrn_reflns_limit_l_max 16
_diffrn_reflns_limit_l_min -16
_diffrn_reflns_number 2845
_diffrn_reflns_theta_max 24.98
_diffrn_reflns_theta_min 2.07
_diffrn_standards_decay_% 0
_diffrn_standards_interval_time 120
_diffrn_standards_number 2
_exptl_absorpt_coefficient_mu 0.368
_exptl_crystal_density_diffrn 1.110
_exptl_crystal_F_000 568
_exptl_crystal_size_max 0.40
_exptl_crystal_size_mid 0.40
_exptl_crystal_size_min 0.30
_refine_diff_density_max 0.570
_refine_diff_density_min -0.368
_refine_diff_density_rms 0.072
_refine_ls_extinction_method none
_refine_ls_goodness_of_fit_all 1.061
_refine_ls_goodness_of_fit_obs 1.097
_refine_ls_hydrogen_treatment riding
_refine_ls_matrix_type full
_refine_ls_number_parameters 160
_refine_ls_number_reflns 2727
_refine_ls_number_restraints 0
_refine_ls_restrained_S_all 1.061
_refine_ls_restrained_S_obs 1.097
_refine_ls_R_factor_all 0.0773
_refine_ls_R_factor_obs 0.0579
_refine_ls_shift/esd_max -0.002
_refine_ls_shift/esd_mean 0.000
_refine_ls_structure_factor_coef Fsqd
_refine_ls_weighting_details 'w=1/[\s^2^(Fo^2^)+(0.0817P)^2^+1.5144P] where P=(Fo^2^+2Fc^2^)/3'
_refine_ls_weighting_scheme calc
_refine_ls_wR_factor_all 0.1609
_refine_ls_wR_factor_obs 0.1468
_reflns_number_observed 2149
_reflns_number_total 2727
_reflns_observed_criterion >2sigma(I)
_cod_data_source_file ja981934e.cif
_cod_data_source_block may998
_cod_depositor_comments
;
The following automatic conversions were performed:

'_refine_ls_weighting_scheme' value 'calc
w=1/[\s^2^(Fo^2^)+(0.0817P)^2^+1.5144P] where P=(Fo^2^+2Fc^2^)/3' was
changed to 'calc'. New tag '_refine_ls_weighting_details' was
created. The value of the new tag was set to
'w=1/[\s^2^(Fo^2^)+(0.0817P)^2^+1.5144P] where P=(Fo^2^+2Fc^2^)/3'.

Automatic conversion script
Id: cif_fix_values 3143 2015-03-26 13:38:13Z robertas 
;
_cod_database_code 4116844

loop_
_symmetry_equiv_pos_as_xyz
'x, y, z'
'x+1/2, -y+1/2, z+1/2'
'-x, -y, -z'
'-x-1/2, y-1/2, -z-1/2'

loop_
_atom_site_aniso_label
_atom_site_aniso_U_11
_atom_site_aniso_U_22
_atom_site_aniso_U_33
_atom_site_aniso_U_23
_atom_site_aniso_U_13
_atom_site_aniso_U_12
Ti 0.0420(5) 0.0111(4) 0.0206(4) 0.0008(3) 0.0030(3) 0.0018(4)
Si 0.0416(6) 0.0195(5) 0.0195(5) -0.0007(3) -0.0006(4) 0.0029(4)
C1 0.020(2) 0.0171(14) 0.0205(15) 0.0025(12) -0.0004(12) 0.0011(12)
C2 0.035(2) 0.022(2) 0.033(2) 0.0081(14) 0.0091(15) 0.0080(15)
C3 0.068(3) 0.016(2) 0.032(2) 0.0049(14) 0.020(2) 0.013(2)
C4 0.080(3) 0.011(2) 0.021(2) 0.0007(12) -0.002(2) -0.008(2)
C5 0.033(2) 0.023(2) 0.027(2) 0.0059(14) -0.0053(14) -0.0083(14)
C6 0.035(2) 0.064(3) 0.076(3) 0.025(3) 0.009(2) 0.014(2)
C7 0.141(5) 0.038(3) 0.061(3) 0.010(2) 0.055(3) 0.040(3)
C8 0.155(5) 0.031(2) 0.031(2) 0.001(2) -0.022(3) -0.032(3)
C9 0.034(2) 0.060(3) 0.051(2) 0.017(2) -0.010(2) -0.014(2)
C10 0.100(4) 0.038(2) 0.035(2) 0.000(2) -0.016(2) -0.027(2)
C11 0.095(4) 0.054(3) 0.036(2) 0.009(2) 0.020(2) 0.043(3)
C12 0.046(2) 0.028(2) 0.023(2) 0.0036(14) -0.0011(14) 0.000(2)
C13 0.096(4) 0.045(2) 0.024(2) 0.006(2) 0.003(2) 0.003(2)
C14 0.053(3) 0.038(2) 0.047(2) 0.016(2) -0.004(2) 0.008(2)
C15 0.057(3) 0.044(2) 0.045(2) 0.014(2) -0.001(2) -0.012(2)

loop_
_atom_site_label
_atom_site_type_symbol
_atom_site_fract_x
_atom_site_fract_y
_atom_site_fract_z
_atom_site_U_iso_or_equiv
_atom_site_thermal_displace_type
_atom_site_occupancy
_atom_site_calc_flag
_atom_site_refinement_flags
_atom_site_disorder_group
Ti Ti 0.0000 0.0000 0.0000 0.0245(3) Uani 1 d S .
M1 C 0.0051 -0.2209 0.0535 0.000 Uiso 0.00 d P 1
Si Si -0.00832(7) -0.10458(10) 0.26440(6) 0.0270(3) Uani 1 d . 2
C1 C -0.0007(2) -0.1622(3) 0.1346(2) 0.0191(6) Uani 1 d . 2
C2 C 0.0897(3) -0.1974(4) 0.0866(2) 0.0298(8) Uani 1 d . 2
C3 C 0.0628(3) -0.2626(4) -0.0052(3) 0.0379(10) Uani 1 d . 2
C4 C -0.0430(3) -0.2712(4) -0.0168(2) 0.0379(10) Uani 1 d . 2
C5 C -0.0830(3) -0.2109(4) 0.0684(2) 0.0278(7) Uani 1 d . 2
C6 C 0.1968(3) -0.1742(6) 0.1256(4) 0.0583(13) Uani 1 d . 2
H6A H 0.2031(6) -0.0718(18) 0.1579(21) 0.087 Uiso 1 calc R 2
H6B H 0.2419(4) -0.1779(39) 0.0720(5) 0.087 Uiso 1 calc R 2
H6C H 0.2153(9) -0.2577(23) 0.1723(18) 0.087 Uiso 1 calc R 2
C7 C 0.1352(5) -0.3225(5) -0.0772(4) 0.078(2) Uani 1 d . 2
H7A H 0.1550(25) -0.4307(18) -0.0606(18) 0.117 Uiso 1 calc R 2
H7B H 0.1955(14) -0.2554(29) -0.0750(21) 0.117 Uiso 1 calc R 2
H7C H 0.1021(11) -0.3201(45) -0.1427(5) 0.117 Uiso 1 calc R 2
C8 C -0.1028(5) -0.3427(5) -0.1017(3) 0.074(2) Uani 1 d . 2
H8A H -0.0653(14) -0.3308(40) -0.1602(6) 0.111 Uiso 1 calc R 2
H8B H -0.1682(12) -0.2892(30) -0.1110(17) 0.111 Uiso 1 calc R 2
H8C H -0.1138(25) -0.4546(11) -0.0892(12) 0.111 Uiso 1 calc R 2
C9 C -0.1944(3) -0.2046(5) 0.0847(3) 0.0490(11) Uani 1 d . 2
H9A H -0.2107(5) -0.2849(24) 0.1322(16) 0.073 Uiso 1 calc R 2
H9B H -0.2334(3) -0.2245(35) 0.0232(5) 0.073 Uiso 1 calc R 2
H9C H -0.2115(5) -0.1004(13) 0.1091(20) 0.073 Uiso 1 calc R 2
C10 C 0.0992(4) 0.0252(5) 0.3079(3) 0.0586(13) Uani 1 d . 2
H10A H 0.1612(6) -0.0375(9) 0.3165(23) 0.088 Uiso 1 calc R 2
H10B H 0.0842(11) 0.0729(31) 0.3700(12) 0.088 Uiso 1 calc R 2
H10C H 0.1085(17) 0.1082(24) 0.2600(12) 0.088 Uiso 1 calc R 2
C11 C -0.1257(4) 0.0072(5) 0.2869(3) 0.0608(14) Uani 1 d . 2
H11A H -0.1840(5) -0.0638(10) 0.2808(24) 0.091 Uiso 1 calc R 2
H11B H -0.1347(15) 0.0923(26) 0.2394(16) 0.091 Uiso 1 calc R 2
H11C H -0.1199(11) 0.0517(34) 0.3525(10) 0.091 Uiso 1 calc R 2
C12 C -0.0063(3) -0.2874(4) 0.3442(2) 0.0322(8) Uani 1 d . 2
C13 C -0.0130(4) -0.2396(5) 0.4509(3) 0.0549(12) Uani 1 d . 2
H13A H 0.0456(12) -0.1746(30) 0.4714(7) 0.082 Uiso 1 calc R 2
H13B H -0.0137(23) -0.3341(5) 0.4915(4) 0.082 Uiso 1 calc R 2
H13C H -0.0752(12) -0.1794(31) 0.4580(5) 0.082 Uiso 1 calc R 2
C14 C 0.0920(3) -0.3800(5) 0.3340(3) 0.0464(10) Uani 1 d . 2
H14A H 0.0957(11) -0.4145(30) 0.2666(6) 0.070 Uiso 1 calc R 2
H14B H 0.0928(10) -0.4721(19) 0.3768(16) 0.070 Uiso 1 calc R 2
H14C H 0.1500(3) -0.3126(12) 0.3522(20) 0.070 Uiso 1 calc R 2
C15 C -0.0939(3) -0.3959(5) 0.3146(3) 0.0488(11) Uani 1 d . 2
H15A H -0.0909(13) -0.4895(17) 0.3561(15) 0.073 Uiso 1 calc R 2
H15B H -0.0895(13) -0.4275(28) 0.2467(7) 0.073 Uiso 1 calc R 2
H15C H -0.1579(3) -0.3407(13) 0.3219(21) 0.073 Uiso 1 calc R 2

loop_
_atom_type_symbol
_atom_type_description
_atom_type_scat_dispersion_real
_atom_type_scat_dispersion_imag
_atom_type_scat_source
C C 0.0033 0.0016 'International Tables Vol C Tables 4.2.6.8 and 6.1.1.4'
H H 0.0000 0.0000 'International Tables Vol C Tables 4.2.6.8 and 6.1.1.4'
Si Si 0.0817 0.0704 'International Tables Vol C Tables 4.2.6.8 and 6.1.1.4'
Ti Ti 0.2776 0.4457 'International Tables Vol C Tables 4.2.6.8 and 6.1.1.4'

loop_
_geom_angle_atom_site_label_1
_geom_angle_atom_site_label_2
_geom_angle_atom_site_label_3
_geom_angle
_geom_angle_site_symmetry_1
_geom_angle_site_symmetry_3
C1 Ti C1 180.0 3 .
C1 Ti C5 143.91(10) 3 .
C1 Ti C5 36.09(10) . .
C1 Ti C5 36.09(10) 3 3
C1 Ti C5 143.91(10) . 3
C5 Ti C5 180.0 . 3
C1 Ti C2 144.08(11) 3 .
C1 Ti C2 35.92(11) . .
C5 Ti C2 58.62(12) . .
C5 Ti C2 121.38(12) 3 .
C1 Ti C2 35.92(11) 3 3
C1 Ti C2 144.08(11) . 3
C5 Ti C2 121.38(12) . 3
C5 Ti C2 58.62(12) 3 3
C2 Ti C2 180.0 . 3
C1 Ti C4 59.25(11) 3 3
C1 Ti C4 120.75(11) . 3
C5 Ti C4 145.11(12) . 3
C5 Ti C4 34.89(12) 3 3
C2 Ti C4 122.23(13) . 3
C2 Ti C4 57.77(13) 3 3
C1 Ti C4 120.75(11) 3 .
C1 Ti C4 59.25(11) . .
C5 Ti C4 34.89(12) . .
C5 Ti C4 145.11(12) 3 .
C2 Ti C4 57.77(13) . .
C2 Ti C4 122.23(13) 3 .
C4 Ti C4 180.0 3 .
C1 Ti C3 120.97(11) 3 .
C1 Ti C3 59.03(11) . .
C5 Ti C3 57.78(13) . .
C5 Ti C3 122.22(13) 3 .
C2 Ti C3 34.66(12) . .
C2 Ti C3 145.34(12) 3 .
C4 Ti C3 145.78(14) 3 .
C4 Ti C3 34.22(14) . .
C1 Ti C3 59.03(11) 3 3
C1 Ti C3 120.97(11) . 3
C5 Ti C3 122.22(13) . 3
C5 Ti C3 57.78(13) 3 3
C2 Ti C3 145.34(12) . 3
C2 Ti C3 34.66(12) 3 3
C4 Ti C3 34.22(14) 3 3
C4 Ti C3 145.78(14) . 3
C3 Ti C3 180.0 . 3
C11 Si C1 112.9(2) . .
C11 Si C10 105.8(2) . .
C1 Si C10 112.2(2) . .
C11 Si C12 107.5(2) . .
C1 Si C12 109.95(14) . .
C10 Si C12 108.2(2) . .
C2 C1 C5 105.5(3) . .
C2 C1 Si 126.5(2) . .
C5 C1 Si 127.0(2) . .
C2 C1 Ti 73.0(2) . .
C5 C1 Ti 72.7(2) . .
Si C1 Ti 128.15(15) . .
C3 C2 C1 109.0(3) . .
C3 C2 C6 123.8(4) . .
C1 C2 C6 127.2(3) . .
C3 C2 Ti 74.4(2) . .
C1 C2 Ti 71.0(2) . .
C6 C2 Ti 121.9(3) . .
C4 C3 C2 108.5(3) . .
C4 C3 C7 125.3(4) . .
C2 C3 C7 126.0(4) . .
C4 C3 Ti 72.8(2) . .
C2 C3 Ti 70.9(2) . .
C7 C3 Ti 124.9(3) . .
C3 C4 C5 108.0(3) . .
C3 C4 C8 125.8(4) . .
C5 C4 C8 126.1(4) . .
C3 C4 Ti 73.0(2) . .
C5 C4 Ti 70.6(2) . .
C8 C4 Ti 125.4(2) . .
C4 C5 C1 108.9(3) . .
C4 C5 C9 123.8(3) . .
C1 C5 C9 127.2(3) . .
C4 C5 Ti 74.5(2) . .
C1 C5 Ti 71.3(2) . .
C9 C5 Ti 121.6(2) . .
C15 C12 C14 107.6(3) . .
C15 C12 C13 109.2(3) . .
C14 C12 C13 108.9(3) . .
C15 C12 Si 110.9(2) . .
C14 C12 Si 110.3(3) . .
C13 C12 Si 109.8(2) . .

loop_
_geom_bond_atom_site_label_1
_geom_bond_atom_site_label_2
_geom_bond_distance
_geom_bond_site_symmetry_2
Ti M1 2.0178(1) .
Ti C1 2.315(3) 3
Ti C1 2.315(3) .
Ti C5 2.334(3) .
Ti C5 2.334(3) 3
Ti C2 2.341(3) .
Ti C2 2.341(3) 3
Ti C4 2.383(3) 3
Ti C4 2.383(3) .
Ti C3 2.386(3) .
Ti C3 2.386(3) 3
Si C11 1.865(4) .
Si C1 1.866(3) .
Si C10 1.871(4) .
Si C12 1.905(3) .
C1 C2 1.436(4) .
C1 C5 1.440(4) .
C2 C3 1.409(5) .
C2 C6 1.500(5) .
C3 C4 1.403(6) .
C3 C7 1.513(5) .
C4 C5 1.415(5) .
C4 C8 1.501(5) .
C5 C9 1.508(5) .
C12 C15 1.519(5) .
C12 C14 1.535(5) .
C12 C13 1.537(5) .
